data_4081850
loop_
_publ_author_name
'Prokofjevs, Aleksandrs'
'Jermaks, Janis'
'Borovika, Alina'
'Kampf, Jeff W.'
'Vedejs, Edwin'

_publ_section_title
;
 Electrophilic C--H Borylation and Related Reactions of B--H Boron Cations
;
_journal_issue 22
_journal_name_full Organometallics
_journal_page_first 6701
_journal_paper_doi 10.1021/om400651p
_journal_volume 32
_journal_year 2013
_chemical_formula_moiety 'C18 H30 B N'
_chemical_formula_sum 'C18 H30 B N'
_chemical_formula_weight 271.24
_chemical_name_systematic
; 
 ? 
;
_space_group_IT_number 2
_symmetry_cell_setting triclinic
_symmetry_space_group_name_Hall '-P 1'
_symmetry_space_group_name_H-M 'P -1'
_atom_sites_solution_hydrogens geom
_atom_sites_solution_primary direct
_atom_sites_solution_secondary difmap
_audit_creation_method SHELXL-97
_cell_angle_alpha 80.0930(6)
_cell_angle_beta 88.3963(6)
_cell_angle_gamma 85.7197(6)
_cell_formula_units_Z 2
_cell_length_a 6.0015(2)
_cell_length_b 10.1798(2)
_cell_length_c 13.9479(3)
_cell_measurement_reflns_used 9958
_cell_measurement_temperature 85(2)
_cell_measurement_theta_max 31.71
_cell_measurement_theta_min 2.31
_cell_volume 836.99(4)
_computing_cell_refinement 'Bruker SAINT'
_computing_data_collection 'Bruker APEX-I'
_computing_data_reduction 'Bruker SAINT'
_computing_molecular_graphics 'Bruker SHELXTL'
_computing_publication_material 'Bruker SHELXTL'
_computing_structure_refinement 'SHELXL-97 (Sheldrick, 2008)'
_computing_structure_solution 'SHELXS-97 (Sheldrick, 2008)'
_diffrn_ambient_temperature 85(2)
_diffrn_measured_fraction_theta_full 0.996
_diffrn_measured_fraction_theta_max 0.996
_diffrn_measurement_device_type 'Bruker APEX-II CCD'
_diffrn_measurement_method '\f and \w scans'
_diffrn_radiation_monochromator graphite
_diffrn_radiation_source 'fine-focus sealed tube'
_diffrn_radiation_type MoK\a
_diffrn_radiation_wavelength 0.71073
_diffrn_reflns_av_R_equivalents 0.0381
_diffrn_reflns_av_sigmaI/netI 0.0302
_diffrn_reflns_limit_h_max 8
_diffrn_reflns_limit_h_min -8
_diffrn_reflns_limit_k_max 15
_diffrn_reflns_limit_k_min -15
_diffrn_reflns_limit_l_max 20
_diffrn_reflns_limit_l_min -20
_diffrn_reflns_number 26822
_diffrn_reflns_theta_full 31.72
_diffrn_reflns_theta_max 31.72
_diffrn_reflns_theta_min 2.04
_exptl_absorpt_coefficient_mu 0.060
_exptl_absorpt_correction_T_max 0.9928
_exptl_absorpt_correction_T_min 0.9845
_exptl_absorpt_correction_type multi-scan
_exptl_absorpt_process_details
;
  Blessing, R. Acta Cryst. (1995) A51 33-38.
  Sheldrick, G.  SADABS (Version 2008/1) Bruker AXS area
  detector absorption and other corrections, University of 
  Gottingen, Germany 2008.
;
_exptl_crystal_colour colorless
_exptl_crystal_density_diffrn 1.076
_exptl_crystal_density_method 'not measured'
_exptl_crystal_description plate
_exptl_crystal_F_000 300
_exptl_crystal_size_max 0.26
_exptl_crystal_size_mid 0.16
_exptl_crystal_size_min 0.12
_refine_diff_density_max 0.491
_refine_diff_density_min -0.177
_refine_diff_density_rms 0.054
_refine_ls_extinction_method none
_refine_ls_goodness_of_fit_ref 1.040
_refine_ls_hydrogen_treatment mixed
_refine_ls_matrix_type full
_refine_ls_number_parameters 189
_refine_ls_number_reflns 5648
_refine_ls_number_restraints 0
_refine_ls_restrained_S_all 1.040
_refine_ls_R_factor_all 0.0587
_refine_ls_R_factor_gt 0.0474
_refine_ls_shift/su_max 0.001
_refine_ls_shift/su_mean 0.000
_refine_ls_structure_factor_coef Fsqd
_refine_ls_weighting_details 'calc w=1/[\s^2^(Fo^2^)+(0.0731P)^2^+0.1634P] where P=(Fo^2^+2Fc^2^)/3'
_refine_ls_weighting_scheme calc
_refine_ls_wR_factor_gt 0.1235
_refine_ls_wR_factor_ref 0.1339
_reflns_number_gt 4635
_reflns_number_total 5648
_reflns_threshold_expression >2sigma(I)
_cod_data_source_file om400651p_si_001.cif
_cod_data_source_block jj129a
_cod_depositor_comments
;
The following automatic conversions were performed:

'_symmetry_cell_setting' value 'Triclinic' changed to 'triclinic'
according to /home/saulius/struct/CIF-dictionaries/cif_core.dic
dictionary named 'cif_core.dic' version 2.4.2 from 2011-04-26.

Automatic conversion script
Id: cif_fix_values 1891 2012-01-12 08:04:46Z andrius 
;
_cod_original_cell_volume 836.98(5)
_cod_original_sg_symbol_H-M P-1
_cod_database_code 4081850

loop_
_symmetry_equiv_pos_as_xyz
'x, y, z'
'-x, -y, -z'

loop_
_atom_site_label
_atom_site_type_symbol
_atom_site_fract_x
_atom_site_fract_y
_atom_site_fract_z
_atom_site_U_iso_or_equiv
_atom_site_adp_type
_atom_site_occupancy
_atom_site_symmetry_multiplicity
_atom_site_calc_flag
_atom_site_refinement_flags
B1 B 0.58332(15) 0.43207(9) 0.22295(7) 0.01522(17) Uani 1 1 d .
H1 H 0.7010(19) 0.5184(12) 0.1966(9) 0.018 Uiso 1 1 d .
N1 N 0.32025(11) 0.49624(7) 0.21823(5) 0.01402(14) Uani 1 1 d .
C1 C 0.24173(14) 0.49350(8) 0.11707(6) 0.01633(16) Uani 1 1 d .
H1A H 0.2760 0.5761 0.0721 0.020 Uiso 1 1 calc R
H1B H 0.0788 0.4837 0.1170 0.020 Uiso 1 1 calc R
C2 C 0.37120(14) 0.37280(8) 0.08857(6) 0.01608(16) Uani 1 1 d .
C3 C 0.31073(15) 0.30239(9) 0.01755(6) 0.01910(17) Uani 1 1 d .
H3A H 0.1760 0.3273 -0.0172 0.023 Uiso 1 1 calc R
C4 C 0.45165(16) 0.19433(9) -0.00169(7) 0.02147(18) Uani 1 1 d .
H4A H 0.4129 0.1449 -0.0499 0.026 Uiso 1 1 calc R
C5 C 0.64896(16) 0.15876(9) 0.04959(7) 0.02115(18) Uani 1 1 d .
H5A H 0.7459 0.0863 0.0352 0.025 Uiso 1 1 calc R
C6 C 0.70508(15) 0.22908(9) 0.12205(6) 0.01883(17) Uani 1 1 d .
H6A H 0.8394 0.2036 0.1570 0.023 Uiso 1 1 calc R
C7 C 0.56544(14) 0.33659(8) 0.14351(6) 0.01571(16) Uani 1 1 d .
C8 C 0.60018(14) 0.36584(9) 0.33737(6) 0.01772(17) Uani 1 1 d .
H8A H 0.6993 0.2826 0.3455 0.021 Uiso 1 1 calc R
H8B H 0.6620 0.4287 0.3747 0.021 Uiso 1 1 calc R
C9 C 0.35930(14) 0.33487(8) 0.37435(6) 0.01614(16) Uani 1 1 d .
C10 C 0.20252(13) 0.39496(8) 0.28937(6) 0.01584(16) Uani 1 1 d .
H10A H 0.1579 0.3229 0.2560 0.019 Uiso 1 1 calc R
H10B H 0.0657 0.4383 0.3150 0.019 Uiso 1 1 calc R
C11 C 0.33466(17) 0.18415(9) 0.39793(7) 0.02376(19) Uani 1 1 d .
H11A H 0.4253 0.1452 0.4545 0.036 Uiso 1 1 calc R
H11B H 0.3854 0.1429 0.3419 0.036 Uiso 1 1 calc R
H11C H 0.1775 0.1677 0.4125 0.036 Uiso 1 1 calc R
C12 C 0.29219(16) 0.39605(9) 0.46500(7) 0.02065(18) Uani 1 1 d .
H12A H 0.1383 0.3764 0.4843 0.031 Uiso 1 1 calc R
H12B H 0.3025 0.4931 0.4503 0.031 Uiso 1 1 calc R
H12C H 0.3929 0.3577 0.5183 0.031 Uiso 1 1 calc R
C13 C 0.30469(13) 0.63325(8) 0.24438(6) 0.01580(16) Uani 1 1 d .
H13A H 0.3927 0.6917 0.1958 0.019 Uiso 1 1 calc R
H13B H 0.3755 0.6278 0.3083 0.019 Uiso 1 1 calc R
C14 C 0.06936(14) 0.69971(9) 0.24981(7) 0.01875(17) Uani 1 1 d .
H14A H -0.0197 0.6416 0.2981 0.022 Uiso 1 1 calc R
H14B H -0.0016 0.7067 0.1857 0.022 Uiso 1 1 calc R
C15 C 0.06052(14) 0.84033(8) 0.27788(6) 0.01697(16) Uani 1 1 d .
C16 C -0.18654(15) 0.88691(10) 0.28853(8) 0.02366(19) Uani 1 1 d .
H16A H -0.1982 0.9768 0.3053 0.035 Uiso 1 1 calc R
H16B H -0.2570 0.8250 0.3401 0.035 Uiso 1 1 calc R
H16C H -0.2623 0.8886 0.2269 0.035 Uiso 1 1 calc R
C17 C 0.17541(15) 0.83606(9) 0.37545(7) 0.02036(18) Uani 1 1 d .
H17A H 0.3371 0.8189 0.3671 0.031 Uiso 1 1 calc R
H17B H 0.1179 0.7646 0.4239 0.031 Uiso 1 1 calc R
H17C H 0.1446 0.9220 0.3976 0.031 Uiso 1 1 calc R
C18 C 0.17014(16) 0.94014(9) 0.19910(7) 0.02198(18) Uani 1 1 d .
H18A H 0.0954 0.9437 0.1370 0.033 Uiso 1 1 calc R
H18B H 0.3285 0.9116 0.1922 0.033 Uiso 1 1 calc R
H18C H 0.1567 1.0290 0.2177 0.033 Uiso 1 1 calc R

loop_
_atom_site_aniso_label
_atom_site_aniso_U_11
_atom_site_aniso_U_22
_atom_site_aniso_U_33
_atom_site_aniso_U_23
_atom_site_aniso_U_13
_atom_site_aniso_U_12
B1 0.0121(4) 0.0166(4) 0.0168(4) -0.0027(3) -0.0003(3) 0.0000(3)
N1 0.0133(3) 0.0140(3) 0.0150(3) -0.0027(2) -0.0005(2) -0.0013(2)
C1 0.0161(4) 0.0176(4) 0.0150(4) -0.0023(3) -0.0023(3) 0.0002(3)
C2 0.0174(4) 0.0165(4) 0.0141(4) -0.0019(3) 0.0003(3) -0.0013(3)
C3 0.0215(4) 0.0200(4) 0.0158(4) -0.0022(3) -0.0015(3) -0.0030(3)
C4 0.0297(5) 0.0187(4) 0.0169(4) -0.0047(3) 0.0016(3) -0.0049(3)
C5 0.0271(4) 0.0161(4) 0.0200(4) -0.0036(3) 0.0036(3) 0.0002(3)
C6 0.0203(4) 0.0172(4) 0.0181(4) -0.0019(3) 0.0008(3) 0.0012(3)
C7 0.0162(4) 0.0157(4) 0.0147(4) -0.0013(3) 0.0010(3) -0.0012(3)
C8 0.0146(4) 0.0215(4) 0.0169(4) -0.0030(3) -0.0020(3) -0.0001(3)
C9 0.0167(4) 0.0167(4) 0.0151(4) -0.0025(3) -0.0005(3) -0.0024(3)
C10 0.0138(3) 0.0169(4) 0.0165(4) -0.0012(3) 0.0004(3) -0.0029(3)
C11 0.0279(5) 0.0168(4) 0.0260(5) -0.0009(3) -0.0031(3) -0.0028(3)
C12 0.0227(4) 0.0236(4) 0.0164(4) -0.0046(3) 0.0022(3) -0.0047(3)
C13 0.0142(4) 0.0144(3) 0.0191(4) -0.0037(3) -0.0001(3) -0.0007(3)
C14 0.0138(4) 0.0188(4) 0.0248(4) -0.0070(3) -0.0014(3) -0.0002(3)
C15 0.0139(4) 0.0168(4) 0.0200(4) -0.0034(3) 0.0013(3) 0.0003(3)
C16 0.0157(4) 0.0234(4) 0.0314(5) -0.0054(4) 0.0024(3) 0.0026(3)
C17 0.0216(4) 0.0193(4) 0.0208(4) -0.0052(3) -0.0001(3) -0.0015(3)
C18 0.0211(4) 0.0201(4) 0.0228(4) -0.0002(3) 0.0034(3) 0.0014(3)

loop_
_atom_type_symbol
_atom_type_description
_atom_type_scat_dispersion_real
_atom_type_scat_dispersion_imag
_atom_type_scat_source
C C 0.0033 0.0016 'International Tables Vol C Tables 4.2.6.8 and 6.1.1.4'
H H 0.0000 0.0000 'International Tables Vol C Tables 4.2.6.8 and 6.1.1.4'
B B 0.0013 0.0007 'International Tables Vol C Tables 4.2.6.8 and 6.1.1.4'
N N 0.0061 0.0033 'International Tables Vol C Tables 4.2.6.8 and 6.1.1.4'

loop_
_geom_angle_atom_site_label_1
_geom_angle_atom_site_label_2
_geom_angle_atom_site_label_3
_geom_angle
C7 B1 C8 119.19(7)
C7 B1 N1 97.49(6)
C8 B1 N1 100.77(6)
C13 N1 C10 113.91(6)
C13 N1 C1 113.53(6)
C10 N1 C1 109.08(6)
C13 N1 B1 110.59(6)
C10 N1 B1 102.57(6)
C1 N1 B1 106.35(6)
N1 C1 C2 103.88(6)
C3 C2 C7 122.30(8)
C3 C2 C1 125.74(8)
C7 C2 C1 111.96(7)
C2 C3 C4 118.73(8)
C5 C4 C3 120.19(8)
C4 C5 C6 120.32(8)
C5 C6 C7 120.58(8)
C6 C7 C2 117.83(8)
C6 C7 B1 131.54(8)
C2 C7 B1 110.63(7)
C9 C8 B1 107.25(7)
C11 C9 C12 108.59(7)
C11 C9 C10 108.33(7)
C12 C9 C10 110.09(7)
C11 C9 C8 111.32(7)
C12 C9 C8 112.39(7)
C10 C9 C8 106.03(7)
N1 C10 C9 109.84(6)
N1 C13 C14 115.90(7)
C13 C14 C15 114.26(7)
C18 C15 C16 108.90(7)
C18 C15 C17 109.52(7)
C16 C15 C17 108.71(7)
C18 C15 C14 111.37(7)
C16 C15 C14 107.37(7)
C17 C15 C14 110.89(7)

loop_
_geom_bond_atom_site_label_1
_geom_bond_atom_site_label_2
_geom_bond_distance
B1 C7 1.6052(13)
B1 C8 1.6249(13)
B1 N1 1.6616(11)
N1 C13 1.4970(10)
N1 C10 1.5048(11)
N1 C1 1.5054(11)
C1 C2 1.5099(12)
C2 C3 1.3892(12)
C2 C7 1.4038(12)
C3 C4 1.3954(13)
C4 C5 1.3926(14)
C5 C6 1.3969(13)
C6 C7 1.3969(12)
C8 C9 1.5575(12)
C9 C11 1.5303(12)
C9 C12 1.5342(12)
C9 C10 1.5464(12)
C13 C14 1.5255(12)
C14 C15 1.5446(12)
C15 C18 1.5322(13)
C15 C16 1.5338(12)
C15 C17 1.5352(13)
